data_2022589
loop_
_publ_author_name
'Li, Gongchun'
'Wang, Wei'
'Zhan, Chun'
'Xiao, Shengqiang'

_publ_section_title
;
 Synthesis and properties of a novel decacyclic
 <i>S</i>,<i>N</i>-heteroacene
;
_journal_coeditor_code YP3223
_journal_issue 4
_journal_name_full 'Acta Crystallographica Section C'
_journal_page_first
;
;
_journal_paper_doi 10.1107/S2053229622003291
_journal_volume 78
_journal_year 2022
_chemical_formula_iupac 'C58 H76 N6 S3'
_chemical_formula_moiety 'C58 H76 N6 S3'
_chemical_formula_sum 'C58 H76 N6 S3'
_chemical_formula_weight 953.42
_chemical_name_systematic
15,16-Dibutyl-14,17-didodecyldithieno[2'',3'':2',3']indolo[6',7':4,5]pyrrolo[3,2-<i>e</i>:2',3'-<i>g</i>][2,1,3]benzothiadiazole
_space_group_crystal_system monoclinic
_space_group_IT_number 14
_space_group_name_Hall '-P 2ybc'
_space_group_name_H-M_alt 'P 1 21/c 1'
_atom_sites_solution_hydrogens mixed
_audit_creation_method SHELXL-2018/3
_cell_angle_alpha 90
_cell_angle_beta 90.0440(10)
_cell_angle_gamma 90
_cell_formula_units_Z 4
_cell_length_a 26.4610(3)
_cell_length_b 21.2115(3)
_cell_length_c 9.25520(10)
_cell_measurement_reflns_used 19978
_cell_measurement_temperature 170(2)
_cell_measurement_theta_max 76.0440
_cell_measurement_theta_min 2.6440
_cell_volume 5194.73(11)
_computing_cell_refinement
;
CrysAlis PRO (Rigaku OD, 2021)
;
_computing_data_collection
;
CrysAlis PRO (Rigaku OD, 2021)
;
_computing_data_reduction
;
CrysAlis PRO (Rigaku OD, 2021)
;
_computing_molecular_graphics
;
ORTEP-3 for Windows (Farrugia, 2012)
;
_computing_publication_material
;
SHELXL2018 (Sheldrick, 2015<i>b</i>) and
OLEX2 (Dolomanov <i>et al.</i>,  2009)
;
_computing_structure_refinement
;
SHELXL2018 (Sheldrick, 2015<i>b</i>)
;
_computing_structure_solution
;
SHELXT2018 (Sheldrick, 2015<i>a</i>)
;
_diffrn_ambient_temperature 170(2)
_diffrn_measured_fraction_theta_full 0.997
_diffrn_measured_fraction_theta_max 0.963
_diffrn_measurement_device_type 'XtaLAB Synergy R, HyPix'
_diffrn_measurement_method '\w scans'
_diffrn_radiation_type CuK\a
_diffrn_radiation_wavelength 1.54184
_diffrn_reflns_av_R_equivalents 0.0334
_diffrn_reflns_av_unetI/netI 0.0289
_diffrn_reflns_limit_h_max 33
_diffrn_reflns_limit_h_min -32
_diffrn_reflns_limit_k_max 26
_diffrn_reflns_limit_k_min -21
_diffrn_reflns_limit_l_max 11
_diffrn_reflns_limit_l_min -11
_diffrn_reflns_number 38886
_diffrn_reflns_theta_full 67.684
_diffrn_reflns_theta_max 76.946
_diffrn_reflns_theta_min 2.670
_diffrn_standards_decay_% 0
_diffrn_standards_interval_count 0
_diffrn_standards_interval_time 0
_diffrn_standards_number 0
_exptl_absorpt_coefficient_mu 1.633
_exptl_absorpt_correction_T_max 1.00000
_exptl_absorpt_correction_T_min 0.90346
_exptl_absorpt_correction_type multi-scan
_exptl_absorpt_process_details
;
(CrysAlis PRO; Rigaku OD, 2021)
;
_exptl_crystal_colour 'fluorescent intense orange'
_exptl_crystal_density_diffrn 1.219
_exptl_crystal_description plate
_exptl_crystal_F_000 2056
_exptl_crystal_size_max 0.350
_exptl_crystal_size_mid 0.100
_exptl_crystal_size_min 0.050
_refine_diff_density_max 1.044
_refine_diff_density_min -1.152
_refine_ls_extinction_method none
_refine_ls_goodness_of_fit_ref 1.047
_refine_ls_hydrogen_treatment mixed
_refine_ls_matrix_type full
_refine_ls_number_parameters 640
_refine_ls_number_reflns 10579
_refine_ls_number_restraints 11
_refine_ls_restrained_S_all 1.047
_refine_ls_R_factor_all 0.0496
_refine_ls_R_factor_gt 0.0439
_refine_ls_shift/su_max 0.001
_refine_ls_shift/su_mean 0.000
_refine_ls_structure_factor_coef Fsqd
_refine_ls_weighting_details 'w=1/[\s^2^(Fo^2^)+(0.0567P)^2^+2.7445P] where P=(Fo^2^+2Fc^2^)/3'
_refine_ls_weighting_scheme calc
_refine_ls_wR_factor_gt 0.1130
_refine_ls_wR_factor_ref 0.1167
_reflns_number_gt 9390
_reflns_number_total 10579
_reflns_threshold_expression 'I > 2\s(I)'
_cod_data_source_file yp3223sup1.cif
_cod_data_source_block I
_cod_original_sg_symbol_H-M 'P 21/c'
_cod_database_code 2022589
_shelx_space_group_comment
;
The symmetry employed for this shelxl refinement is uniquely defined
by the following loop, which should always be used as a source of
symmetry information in preference to the above space-group names.
They are only intended as comments.
;
_shelx_estimated_absorpt_t_min 0.599
_shelx_estimated_absorpt_t_max 0.923

loop_
_space_group_symop_operation_xyz
'x, y, z'
'-x, y+1/2, -z+1/2'
'-x, -y, -z'
'x, -y-1/2, z-1/2'

loop_
_atom_site_type_symbol
_atom_site_label
_atom_site_fract_x
_atom_site_fract_y
_atom_site_fract_z
_atom_site_U_iso_or_equiv
_atom_site_adp_type
_atom_site_calc_flag
_atom_site_occupancy
_atom_site_disorder_assembly
_atom_site_disorder_group
S S1 0.02124(2) -0.55840(2) 0.28343(5) 0.03572(11) Uani d 1 . .
S S2 -0.25271(2) -0.28861(2) -0.12819(4) 0.03141(11) Uani d 1 . .
S S3 -0.54959(2) -0.29284(2) 0.54623(5) 0.02991(10) Uani d 1 . .
N N1 -0.10400(5) -0.52893(6) 0.47675(15) 0.0256(3) Uani d 1 . .
N N2 -0.20341(5) -0.43577(6) 0.40779(14) 0.0225(3) Uani d 1 . .
N N3 -0.21034(5) -0.33187(7) -0.04713(15) 0.0283(3) Uani d 1 . .
N N4 -0.29717(5) -0.28823(6) -0.00690(15) 0.0279(3) Uani d 1 . .
N N5 -0.31759(5) -0.38821(6) 0.45091(14) 0.0211(3) Uani d 1 . .
N N6 -0.42069(5) -0.36469(6) 0.63270(14) 0.0242(3) Uani d 1 . .
C C1 0.01986(7) -0.60268(9) 0.4410(2) 0.0378(4) Uani d 1 . .
H H1 0.046987 -0.629051 0.470492 0.045 Uiso calc 1 . .
C C2 -0.02332(7) -0.59635(9) 0.5182(2) 0.0345(4) Uani d 1 . .
H H2 -0.030346 -0.617272 0.606740 0.041 Uiso calc 1 . .
C C3 -0.05653(6) -0.55377(8) 0.44719(19) 0.0282(3) Uani d 1 . .
C C4 -0.03843(6) -0.52970(8) 0.32020(19) 0.0293(3) Uani d 1 . .
C C5 -0.07532(6) -0.48806(8) 0.26159(18) 0.0272(3) Uani d 1 . .
C C6 -0.07685(6) -0.45339(9) 0.13221(19) 0.0313(4) Uani d 1 . .
H H6 -0.048782 -0.454006 0.068305 0.038 Uiso calc 1 . .
C C7 -0.11885(6) -0.41878(8) 0.09855(18) 0.0293(3) Uani d 1 . .
H H7 -0.120908 -0.396605 0.009562 0.035 Uiso calc 1 . .
C C8 -0.15912(6) -0.41661(8) 0.19857(17) 0.0246(3) Uani d 1 . .
C C9 -0.20677(6) -0.38524(7) 0.19039(16) 0.0233(3) Uani d 1 . .
C C10 -0.23298(5) -0.39811(7) 0.31722(16) 0.0217(3) Uani d 1 . .
C C11 -0.15802(6) -0.44867(7) 0.33261(16) 0.0229(3) Uani d 1 . .
C C12 -0.11612(6) -0.48793(7) 0.36323(17) 0.0242(3) Uani d 1 . .
C C13 -0.22989(6) -0.34774(7) 0.08072(16) 0.0232(3) Uani d 1 . .
C C14 -0.27989(6) -0.32277(7) 0.10372(16) 0.0231(3) Uani d 1 . .
C C15 -0.30658(6) -0.33850(7) 0.23253(16) 0.0222(3) Uani d 1 . .
C C16 -0.28353(5) -0.37607(7) 0.33691(16) 0.0214(3) Uani d 1 . .
C C17 -0.36207(5) -0.35437(7) 0.41510(16) 0.0212(3) Uani d 1 . .
C C18 -0.35743(6) -0.32574(7) 0.27939(16) 0.0219(3) Uani d 1 . .
C C19 -0.39858(6) -0.29616(7) 0.21010(17) 0.0247(3) Uani d 1 . .
H H19 -0.394642 -0.277479 0.117506 0.030 Uiso calc 1 . .
C C20 -0.44454(6) -0.29493(7) 0.27938(17) 0.0253(3) Uani d 1 . .
H H20 -0.473421 -0.278275 0.231791 0.030 Uiso calc 1 . .
C C21 -0.44858(6) -0.31845(7) 0.42116(17) 0.0232(3) Uani d 1 . .
C C22 -0.40719(6) -0.34733(7) 0.49296(16) 0.0220(3) Uani d 1 . .
C C23 -0.48867(6) -0.31975(7) 0.52471(17) 0.0248(3) Uani d 1 . .
C C24 -0.47081(6) -0.34649(7) 0.65075(17) 0.0248(3) Uani d 1 . .
C C25 -0.50601(6) -0.34545(8) 0.76663(19) 0.0296(3) Uani d 1 . .
H H25 -0.499727 -0.361704 0.860587 0.036 Uiso calc 1 . .
C C26 -0.55001(6) -0.31786(8) 0.72389(19) 0.0314(4) Uani d 1 . .
H H26 -0.578306 -0.312831 0.785963 0.038 Uiso calc 1 . .
C C27 -0.13638(6) -0.55607(8) 0.58798(18) 0.0287(3) Uani d 1 . .
C C28 -0.17707(6) -0.60011(8) 0.52828(19) 0.0317(4) Uani d 1 . .
H H28A -0.202574 -0.608056 0.604340 0.038 Uiso calc 1 . .
H H28B -0.194333 -0.579189 0.446352 0.038 Uiso calc 1 . .
C C29 -0.15548(7) -0.66287(9) 0.4773(2) 0.0364(4) Uani d 1 . .
H H29A -0.143973 -0.686908 0.562924 0.044 Uiso calc 1 . .
H H29B -0.125428 -0.654342 0.416715 0.044 Uiso calc 1 . .
C C30 -0.19200(8) -0.70399(9) 0.3913(2) 0.0389(4) Uani d 1 . .
H H30A -0.172499 -0.738814 0.347027 0.047 Uiso calc 1 . .
H H30B -0.206083 -0.678299 0.311537 0.047 Uiso calc 1 . .
C C31 -0.23598(7) -0.73258(9) 0.4754(2) 0.0347(4) Uani d 1 . .
H H31A -0.222534 -0.759730 0.553526 0.042 Uiso calc 1 . .
H H31B -0.255842 -0.698343 0.520768 0.042 Uiso calc 1 . .
C C32 -0.27046(7) -0.77154(9) 0.3783(2) 0.0373(4) Uani d 1 . .
H H32A -0.282494 -0.744174 0.298757 0.045 Uiso calc 1 . .
H H32B -0.250102 -0.805681 0.334428 0.045 Uiso calc 1 . .
C C33 -0.31638(7) -0.80119(9) 0.4507(2) 0.0360(4) Uani d 1 . .
H H33A -0.336172 -0.767824 0.499570 0.043 Uiso calc 1 . .
H H33B -0.304846 -0.831398 0.525273 0.043 Uiso calc 1 . .
C C34 -0.35027(7) -0.83543(9) 0.3431(2) 0.0388(4) Uani d 1 . .
H H34A -0.362147 -0.804555 0.270380 0.047 Uiso calc 1 . .
H H34B -0.329679 -0.867292 0.291741 0.047 Uiso calc 1 . .
C C35 -0.39616(7) -0.86823(8) 0.4073(2) 0.0350(4) Uani d 1 . .
H H35A -0.416010 -0.837159 0.463422 0.042 Uiso calc 1 . .
H H35B -0.384551 -0.901342 0.475030 0.042 Uiso calc 1 . .
C C36 -0.43024(7) -0.89810(9) 0.2939(2) 0.0381(4) Uani d 1 . .
H H36A -0.410227 -0.929200 0.238420 0.046 Uiso calc 1 . .
H H36B -0.441327 -0.864895 0.225761 0.046 Uiso calc 1 . .
C C37 -0.47685(8) -0.93094(10) 0.3540(2) 0.0429(4) Uani d 1 . .
H H37A -0.466166 -0.960864 0.430223 0.051 Uiso calc 1 . .
H H37B -0.498992 -0.899015 0.399586 0.051 Uiso calc 1 . .
C C38 -0.50708(8) -0.96655(11) 0.2408(3) 0.0534(6) Uani d 1 . .
H H38A -0.517721 -0.937359 0.164562 0.080 Uiso calc 1 . .
H H38B -0.536968 -0.985392 0.285977 0.080 Uiso calc 1 . .
H H38C -0.486059 -0.999882 0.198854 0.080 Uiso calc 1 . .
C C39 -0.20681(6) -0.42725(8) 0.56591(17) 0.0251(3) Uani d 1 . .
C C40 -0.16319(6) -0.38938(8) 0.62948(17) 0.0279(3) Uani d 1 . .
H H40A -0.130932 -0.410492 0.605182 0.033 Uiso calc 1 . .
H H40B -0.166366 -0.388761 0.736041 0.033 Uiso calc 1 . .
C C41 -0.16173(7) -0.32179(9) 0.5738(2) 0.0370(4) Uani d 1 . .
H H41A -0.196368 -0.304168 0.575934 0.044 Uiso calc 1 . .
H H41B -0.150292 -0.322041 0.471968 0.044 Uiso calc 1 . .
C C42 -0.12690(8) -0.27914(10) 0.6615(2) 0.0457(5) Uani d 1 . .
H H42A -0.127048 -0.236677 0.619750 0.069 Uiso calc 1 . .
H H42B -0.092459 -0.296113 0.659372 0.069 Uiso calc 1 . .
H H42C -0.138798 -0.277231 0.761610 0.069 Uiso calc 1 . .
C C47 -0.38579(6) -0.37268(7) 0.75513(17) 0.0247(3) Uani d 1 . .
H H47A -0.387837 -0.335268 0.818808 0.030 Uiso calc 1 . .
H H47B -0.350735 -0.375773 0.718479 0.030 Uiso calc 1 . .
C C48 -0.39836(6) -0.43161(8) 0.84199(18) 0.0280(3) Uani d 1 . .
H H48A -0.430969 -0.424851 0.892030 0.034 Uiso calc 1 . .
H H48B -0.402911 -0.467266 0.774177 0.034 Uiso calc 1 . .
C C49 -0.35876(6) -0.44995(8) 0.95374(18) 0.0283(3) Uani d 1 . .
H H49A -0.372903 -0.483379 1.016451 0.034 Uiso calc 1 . .
H H49B -0.351574 -0.412892 1.015455 0.034 Uiso calc 1 . .
C C50 -0.30914(6) -0.47350(8) 0.88900(18) 0.0306(3) Uani d 1 . .
H H50A -0.316855 -0.502005 0.807207 0.037 Uiso calc 1 . .
H H50B -0.290182 -0.437015 0.850137 0.037 Uiso calc 1 . .
C C51 -0.27573(6) -0.50833(8) 0.99651(18) 0.0294(3) Uani d 1 . .
H H51A -0.267687 -0.479668 1.077760 0.035 Uiso calc 1 . .
H H51B -0.294817 -0.544536 1.036199 0.035 Uiso calc 1 . .
C C52 -0.22661(7) -0.53237(9) 0.93151(19) 0.0345(4) Uani d 1 . .
H H52A -0.205756 -0.495849 0.901867 0.041 Uiso calc 1 . .
H H52B -0.234461 -0.557149 0.843671 0.041 Uiso calc 1 . .
C C53 -0.19602(7) -0.57330(9) 1.03481(19) 0.0328(4) Uani d 1 . .
H H53A -0.187359 -0.548105 1.121401 0.039 Uiso calc 1 . .
H H53B -0.217255 -0.609111 1.066699 0.039 Uiso calc 1 . .
C C54 -0.14750(7) -0.59905(9) 0.9690(2) 0.0354(4) Uani d 1 . .
H H54A -0.126108 -0.563245 0.937963 0.043 Uiso calc 1 . .
H H54B -0.156126 -0.623919 0.881849 0.043 Uiso calc 1 . .
C C55 -0.11724(7) -0.64045(9) 1.0719(2) 0.0354(4) Uani d 1 . .
H H55A -0.110507 -0.616345 1.161499 0.042 Uiso calc 1 . .
H H55B -0.138028 -0.677496 1.098381 0.042 Uiso calc 1 . .
C C56 -0.06724(7) -0.66349(10) 1.0110(2) 0.0431(4) Uani d 1 . .
H H56A -0.073779 -0.686218 0.919480 0.052 Uiso calc 1 . .
H H56B -0.045832 -0.626524 0.988346 0.052 Uiso calc 1 . .
C C57 -0.03846(8) -0.70668(10) 1.1124(3) 0.0497(5) Uani d 1 . .
H H57A -0.033567 -0.684920 1.205962 0.060 Uiso calc 1 . .
H H57B -0.058953 -0.744919 1.130471 0.060 Uiso calc 1 . .
C C58 0.01265(9) -0.72627(13) 1.0537(4) 0.0684(8) Uani d 1 . .
H H58A 0.008153 -0.747476 0.960510 0.103 Uiso calc 1 . .
H H58B 0.028963 -0.755157 1.121952 0.103 Uiso calc 1 . .
H H58C 0.033872 -0.688834 1.040744 0.103 Uiso calc 1 . .
C C44B -0.35087(14) -0.49057(16) 0.3552(4) 0.0343(8) Uani d 0.65 A 2
H H44A -0.380314 -0.465947 0.320931 0.041 Uiso calc 0.65 A 2
H H44B -0.325913 -0.492172 0.275674 0.041 Uiso calc 0.65 A 2
C C45B -0.36792(14) -0.55706(16) 0.3899(4) 0.0368(6) Uani d 0.52 A 2
H H45A -0.386319 -0.574122 0.305335 0.044 Uiso calc 0.52 A 2
H H45B -0.391995 -0.555312 0.471657 0.044 Uiso calc 0.52 A 2
C C46A -0.3290(3) -0.6186(3) 0.3230(11) 0.0603(10) Uani d 0.3 A 1
H H46A -0.351225 -0.610008 0.240558 0.090 Uiso calc 0.3 A 1
H H46B -0.336815 -0.660330 0.362656 0.090 Uiso calc 0.3 A 1
H H46C -0.293710 -0.617577 0.291266 0.090 Uiso calc 0.3 A 1
C C46B -0.32556(14) -0.60220(16) 0.4286(5) 0.0603(10) Uani d 0.7 A 2
H H46D -0.302634 -0.606558 0.346133 0.090 Uiso calc 0.7 A 2
H H46E -0.339837 -0.643485 0.452928 0.090 Uiso calc 0.7 A 2
H H46F -0.306845 -0.585704 0.511862 0.090 Uiso calc 0.7 A 2
C C44A -0.3275(3) -0.5011(3) 0.3809(6) 0.0341(13) Uani d 0.35 A 1
H H44C -0.294844 -0.500569 0.328783 0.041 Uiso calc 0.35 A 1
H H44D -0.354362 -0.490117 0.310809 0.041 Uiso calc 0.35 A 1
C C45A -0.33726(17) -0.5689(2) 0.4387(5) 0.0368(6) Uani d 0.48 A 1
H H45C -0.314303 -0.577251 0.520988 0.044 Uiso calc 0.48 A 1
H H45D -0.372424 -0.571734 0.474560 0.044 Uiso calc 0.48 A 1
C C43 -0.32632(6) -0.45545(7) 0.48928(18) 0.0267(3) Uani d 1 . .
H H43A -0.349164 -0.458193 0.573704 0.032 Uiso calc 1 A 2
H H43B -0.293858 -0.475746 0.515153 0.032 Uiso calc 1 A 2
H H39A -0.2103(7) -0.4685(9) 0.613(2) 0.027(5) Uiso d 1 . .
H H39B -0.2381(7) -0.4035(9) 0.583(2) 0.023(4) Uiso d 1 . .
H H27A -0.1141(7) -0.5806(9) 0.651(2) 0.025(5) Uiso d 1 . .
H H27B -0.1514(7) -0.5228(10) 0.648(2) 0.031(5) Uiso d 1 . .

loop_
_atom_site_aniso_label
_atom_site_aniso_U_11
_atom_site_aniso_U_22
_atom_site_aniso_U_33
_atom_site_aniso_U_12
_atom_site_aniso_U_13
_atom_site_aniso_U_23
S1 0.02174(19) 0.0377(2) 0.0477(3) 0.00609(16) 0.00393(17) -0.00549(19)
S2 0.0346(2) 0.0344(2) 0.0252(2) 0.00567(17) 0.00398(15) 0.00787(16)
S3 0.01969(18) 0.0347(2) 0.0354(2) 0.00508(15) 0.00016(15) -0.00288(16)
N1 0.0194(6) 0.0286(7) 0.0289(7) 0.0038(5) -0.0015(5) 0.0009(5)
N2 0.0186(6) 0.0265(7) 0.0225(6) 0.0017(5) 0.0007(5) 0.0009(5)
N3 0.0305(7) 0.0295(7) 0.0249(7) 0.0019(6) 0.0034(5) 0.0040(5)
N4 0.0297(7) 0.0281(7) 0.0261(7) 0.0022(5) -0.0001(5) 0.0037(5)
N5 0.0173(6) 0.0224(6) 0.0237(6) 0.0008(5) 0.0009(5) 0.0015(5)
N6 0.0196(6) 0.0285(7) 0.0245(6) 0.0024(5) 0.0011(5) 0.0007(5)
C1 0.0259(8) 0.0343(9) 0.0533(11) 0.0074(7) -0.0040(8) -0.0027(8)
C2 0.0272(8) 0.0324(9) 0.0438(10) 0.0048(7) -0.0047(7) 0.0000(7)
C3 0.0198(7) 0.0290(8) 0.0358(9) 0.0029(6) -0.0029(6) -0.0040(7)
C4 0.0213(7) 0.0314(9) 0.0352(9) 0.0016(6) 0.0012(6) -0.0046(7)
C5 0.0213(7) 0.0302(8) 0.0303(8) 0.0023(6) 0.0019(6) -0.0038(6)
C6 0.0240(8) 0.0375(9) 0.0324(8) 0.0014(7) 0.0079(6) -0.0010(7)
C7 0.0267(8) 0.0345(9) 0.0267(8) 0.0009(7) 0.0046(6) 0.0020(7)
C8 0.0221(7) 0.0272(8) 0.0247(7) 0.0002(6) 0.0008(6) -0.0005(6)
C9 0.0216(7) 0.0246(7) 0.0239(7) -0.0012(6) 0.0006(6) -0.0006(6)
C10 0.0198(7) 0.0219(7) 0.0233(7) -0.0005(6) -0.0013(5) -0.0002(6)
C11 0.0186(7) 0.0258(8) 0.0244(7) -0.0002(6) 0.0017(6) -0.0022(6)
C12 0.0205(7) 0.0267(8) 0.0253(7) 0.0008(6) -0.0009(6) -0.0018(6)
C13 0.0238(7) 0.0226(7) 0.0231(7) -0.0017(6) 0.0013(6) -0.0005(6)
C14 0.0236(7) 0.0207(7) 0.0249(7) -0.0009(6) -0.0018(6) 0.0001(6)
C15 0.0212(7) 0.0214(7) 0.0240(7) -0.0003(6) -0.0008(5) -0.0007(6)
C16 0.0202(7) 0.0220(7) 0.0220(7) -0.0016(6) -0.0001(5) -0.0010(6)
C17 0.0183(7) 0.0204(7) 0.0247(7) 0.0014(5) -0.0016(5) -0.0022(6)
C18 0.0215(7) 0.0190(7) 0.0252(7) -0.0004(6) -0.0009(6) -0.0016(6)
C19 0.0257(8) 0.0229(7) 0.0254(7) 0.0020(6) -0.0021(6) 0.0017(6)
C20 0.0230(7) 0.0234(8) 0.0295(8) 0.0042(6) -0.0043(6) 0.0002(6)
C21 0.0199(7) 0.0214(7) 0.0284(8) 0.0016(6) -0.0006(6) -0.0033(6)
C22 0.0215(7) 0.0204(7) 0.0242(7) 0.0000(6) 0.0002(6) -0.0017(6)
C23 0.0216(7) 0.0235(7) 0.0293(8) 0.0015(6) -0.0008(6) -0.0036(6)
C24 0.0205(7) 0.0240(8) 0.0300(8) 0.0004(6) 0.0016(6) -0.0026(6)
C25 0.0252(8) 0.0324(9) 0.0312(8) -0.0010(6) 0.0044(6) -0.0009(7)
C26 0.0232(8) 0.0342(9) 0.0368(9) -0.0002(7) 0.0060(6) -0.0039(7)
C27 0.0269(8) 0.0311(9) 0.0282(8) 0.0050(7) 0.0016(6) 0.0021(7)
C28 0.0268(8) 0.0341(9) 0.0342(9) 0.0012(7) 0.0021(7) 0.0041(7)
C29 0.0327(9) 0.0367(10) 0.0400(10) -0.0001(7) 0.0039(7) -0.0009(8)
C30 0.0432(10) 0.0386(10) 0.0349(9) -0.0046(8) 0.0061(8) -0.0025(8)
C31 0.0385(9) 0.0331(9) 0.0325(9) 0.0003(7) 0.0010(7) 0.0016(7)
C32 0.0424(10) 0.0352(9) 0.0342(9) -0.0033(8) 0.0030(8) -0.0009(7)
C33 0.0403(10) 0.0320(9) 0.0356(9) -0.0003(7) 0.0009(7) 0.0024(7)
C34 0.0418(10) 0.0350(10) 0.0396(10) -0.0023(8) 0.0027(8) 0.0001(8)
C35 0.0388(9) 0.0295(9) 0.0366(9) 0.0032(7) 0.0001(7) 0.0028(7)
C36 0.0424(10) 0.0326(9) 0.0393(10) 0.0011(8) -0.0011(8) 0.0045(8)
C37 0.0375(10) 0.0390(10) 0.0521(12) 0.0022(8) -0.0020(9) 0.0044(9)
C38 0.0429(11) 0.0426(12) 0.0748(16) 0.0003(9) -0.0166(11) 0.0107(11)
C39 0.0210(7) 0.0321(8) 0.0224(7) 0.0035(6) 0.0016(6) 0.0032(6)
C40 0.0243(8) 0.0345(9) 0.0249(8) 0.0038(6) -0.0001(6) -0.0026(6)
C41 0.0380(10) 0.0350(9) 0.0381(10) 0.0008(8) 0.0007(8) -0.0015(8)
C42 0.0371(10) 0.0429(11) 0.0573(13) -0.0048(8) 0.0077(9) -0.0122(9)
C47 0.0228(7) 0.0253(8) 0.0260(7) 0.0005(6) -0.0017(6) -0.0006(6)
C48 0.0260(8) 0.0280(8) 0.0299(8) -0.0014(6) -0.0006(6) 0.0025(6)
C49 0.0310(8) 0.0277(8) 0.0262(8) -0.0001(6) -0.0008(6) 0.0028(6)
C50 0.0308(8) 0.0338(9) 0.0271(8) 0.0028(7) -0.0028(6) 0.0030(7)
C51 0.0299(8) 0.0304(8) 0.0279(8) 0.0006(7) -0.0036(6) 0.0024(6)
C52 0.0333(9) 0.0403(10) 0.0300(8) 0.0057(8) -0.0016(7) 0.0036(7)
C53 0.0320(9) 0.0358(9) 0.0306(8) 0.0037(7) -0.0023(7) 0.0029(7)
C54 0.0327(9) 0.0406(10) 0.0331(9) 0.0038(7) -0.0007(7) 0.0032(7)
C55 0.0330(9) 0.0377(10) 0.0355(9) 0.0034(7) -0.0018(7) 0.0024(7)
C56 0.0322(9) 0.0478(11) 0.0494(11) 0.0051(8) -0.0012(8) -0.0005(9)
C57 0.0365(10) 0.0429(11) 0.0695(15) 0.0048(9) -0.0138(10) -0.0048(10)
C58 0.0396(12) 0.0606(15) 0.105(2) 0.0146(11) -0.0148(13) -0.0186(15)
C44B 0.0369(18) 0.0293(16) 0.0368(16) 0.0001(14) -0.0161(15) -0.0009(12)
C45B 0.0359(15) 0.0279(13) 0.0467(16) -0.0048(13) -0.0013(11) -0.0020(12)
C46A 0.0542(18) 0.0219(15) 0.105(3) 0.0043(13) -0.010(2) -0.0024(17)
C46B 0.0542(18) 0.0219(15) 0.105(3) 0.0043(13) -0.010(2) -0.0024(17)
C44A 0.046(4) 0.031(3) 0.026(3) -0.008(3) 0.010(3) -0.001(2)
C45A 0.0359(15) 0.0279(13) 0.0467(16) -0.0048(13) -0.0013(11) -0.0020(12)
C43 0.0245(8) 0.0223(8) 0.0332(8) 0.0021(6) 0.0045(6) 0.0046(6)

loop_
_atom_type_symbol
_atom_type_description
_atom_type_scat_dispersion_real
_atom_type_scat_dispersion_imag
_atom_type_scat_source
C C 0.0181 0.0091 'International Tables Vol C Tables 4.2.6.8 and 6.1.1.4'
H H 0.0000 0.0000 'International Tables Vol C Tables 4.2.6.8 and 6.1.1.4'
N N 0.0311 0.0180 'International Tables Vol C Tables 4.2.6.8 and 6.1.1.4'
S S 0.3331 0.5567 'International Tables Vol C Tables 4.2.6.8 and 6.1.1.4'

loop_
_geom_angle_atom_site_label_1
_geom_angle_atom_site_label_2
_geom_angle_atom_site_label_3
_geom_angle_site_symmetry_1
_geom_angle_site_symmetry_3
_geom_angle
_geom_angle_publ_flag
C4 S1 C1 . . 90.30(9) ?
N4 S2 N3 . . 100.52(7) ?
C23 S3 C26 . . 90.86(8) ?
C3 N1 C12 . . 107.11(13) ?
C3 N1 C27 . . 121.40(14) ?
C12 N1 C27 . . 129.80(13) ?
C10 N2 C11 . . 106.90(12) ?
C10 N2 C39 . . 119.34(12) ?
C11 N2 C39 . . 124.25(12) ?
C13 N3 S2 . . 106.42(11) ?
C14 N4 S2 . . 106.15(11) ?
C16 N5 C17 . . 105.27(12) ?
C16 N5 C43 . . 116.90(12) ?
C17 N5 C43 . . 114.34(12) ?
C24 N6 C22 . . 106.47(13) ?
C24 N6 C47 . . 122.51(13) ?
C22 N6 C47 . . 125.80(12) ?
C2 C1 S1 . . 114.10(14) ?
C2 C1 H1 . . 123.0 ?
S1 C1 H1 . . 123.0 ?
C1 C2 C3 . . 109.88(17) ?
C1 C2 H2 . . 125.1 ?
C3 C2 H2 . . 125.1 ?
C4 C3 N1 . . 110.18(15) ?
C4 C3 C2 . . 114.69(15) ?
N1 C3 C2 . . 135.13(16) ?
C3 C4 C5 . . 108.56(14) ?
C3 C4 S1 . . 111.02(13) ?
C5 C4 S1 . . 140.42(14) ?
C6 C5 C4 . . 131.95(15) ?
C6 C5 C12 . . 122.48(15) ?
C4 C5 C12 . . 105.54(14) ?
C7 C6 C5 . . 119.85(15) ?
C7 C6 H6 . . 120.1 ?
C5 C6 H6 . . 120.1 ?
C6 C7 C8 . . 118.78(15) ?
C6 C7 H7 . . 120.6 ?
C8 C7 H7 . . 120.6 ?
C7 C8 C11 . . 122.94(14) ?
C7 C8 C9 . . 130.32(15) ?
C11 C8 C9 . . 106.74(13) ?
C10 C9 C13 . . 119.73(14) ?
C10 C9 C8 . . 107.74(13) ?
C13 C9 C8 . . 132.50(14) ?
C9 C10 N2 . . 109.83(13) ?
C9 C10 C16 . . 120.72(14) ?
N2 C10 C16 . . 129.38(13) ?
C8 C11 C12 . . 118.30(14) ?
C8 C11 N2 . . 108.73(13) ?
C12 C11 N2 . . 132.88(14) ?
N1 C12 C11 . . 133.98(14) ?
N1 C12 C5 . . 108.60(13) ?
C11 C12 C5 . . 117.41(14) ?
N3 C13 C9 . . 127.21(14) ?
N3 C13 C14 . . 113.25(14) ?
C9 C13 C14 . . 119.53(13) ?
N4 C14 C15 . . 126.76(14) ?
N4 C14 C13 . . 113.64(14) ?
C15 C14 C13 . . 119.53(14) ?
C16 C15 C14 . . 119.81(14) ?
C16 C15 C18 . . 107.92(13) ?
C14 C15 C18 . . 132.18(14) ?
C15 C16 N5 . . 110.08(13) ?
C15 C16 C10 . . 120.55(13) ?
N5 C16 C10 . . 129.34(14) ?
C18 C17 C22 . . 119.32(13) ?
C18 C17 N5 . . 110.85(13) ?
C22 C17 N5 . . 129.83(14) ?
C17 C18 C19 . . 122.17(14) ?
C17 C18 C15 . . 105.73(13) ?
C19 C18 C15 . . 131.92(14) ?
C20 C19 C18 . . 118.62(14) ?
C20 C19 H19 . . 120.7 ?
C18 C19 H19 . . 120.7 ?
C19 C20 C21 . . 119.71(14) ?
C19 C20 H20 . . 120.1 ?
C21 C20 H20 . . 120.1 ?
C20 C21 C22 . . 122.02(14) ?
C20 C21 C23 . . 133.48(14) ?
C22 C21 C23 . . 104.49(13) ?
N6 C22 C17 . . 131.94(14) ?
N6 C22 C21 . . 110.54(13) ?
C17 C22 C21 . . 117.51(14) ?
C24 C23 C21 . . 108.69(13) ?
C24 C23 S3 . . 111.01(12) ?
C21 C23 S3 . . 139.99(13) ?
C23 C24 N6 . . 109.78(14) ?
C23 C24 C25 . . 114.03(14) ?
N6 C24 C25 . . 136.07(15) ?
C26 C25 C24 . . 110.38(16) ?
C26 C25 H25 . . 124.8 ?
C24 C25 H25 . . 124.8 ?
C25 C26 S3 . . 113.72(13) ?
C25 C26 H26 . . 123.1 ?
S3 C26 H26 . . 123.1 ?
N1 C27 C28 . . 113.59(14) ?
N1 C27 H27A . . 106.0(11) ?
C28 C27 H27A . . 108.3(11) ?
N1 C27 H27B . . 110.7(12) ?
C28 C27 H27B . . 111.0(12) ?
H27A C27 H27B . . 106.8(16) ?
C29 C28 C27 . . 112.44(14) ?
C29 C28 H28A . . 109.1 ?
C27 C28 H28A . . 109.1 ?
C29 C28 H28B . . 109.1 ?
C27 C28 H28B . . 109.1 ?
H28A C28 H28B . . 107.8 ?
C28 C29 C30 . . 115.06(15) ?
C28 C29 H29A . . 108.5 ?
C30 C29 H29A . . 108.5 ?
C28 C29 H29B . . 108.5 ?
C30 C29 H29B . . 108.5 ?
H29A C29 H29B . . 107.5 ?
C29 C30 C31 . . 116.34(16) ?
C29 C30 H30A . . 108.2 ?
C31 C30 H30A . . 108.2 ?
C29 C30 H30B . . 108.2 ?
C31 C30 H30B . . 108.2 ?
H30A C30 H30B . . 107.4 ?
C32 C31 C30 . . 111.77(15) ?
C32 C31 H31A . . 109.3 ?
C30 C31 H31A . . 109.3 ?
C32 C31 H31B . . 109.3 ?
C30 C31 H31B . . 109.3 ?
H31A C31 H31B . . 107.9 ?
C33 C32 C31 . . 116.22(15) ?
C33 C32 H32A . . 108.2 ?
C31 C32 H32A . . 108.2 ?
C33 C32 H32B . . 108.2 ?
C31 C32 H32B . . 108.2 ?
H32A C32 H32B . . 107.4 ?
C32 C33 C34 . . 112.25(15) ?
C32 C33 H33A . . 109.2 ?
C34 C33 H33A . . 109.2 ?
C32 C33 H33B . . 109.2 ?
C34 C33 H33B . . 109.2 ?
H33A C33 H33B . . 107.9 ?
C35 C34 C33 . . 115.61(16) ?
C35 C34 H34A . . 108.4 ?
C33 C34 H34A . . 108.4 ?
C35 C34 H34B . . 108.4 ?
C33 C34 H34B . . 108.4 ?
H34A C34 H34B . . 107.4 ?
C34 C35 C36 . . 113.20(16) ?
C34 C35 H35A . . 108.9 ?
C36 C35 H35A . . 108.9 ?
C34 C35 H35B . . 108.9 ?
C36 C35 H35B . . 108.9 ?
H35A C35 H35B . . 107.8 ?
C35 C36 C37 . . 114.76(16) ?
C35 C36 H36A . . 108.6 ?
C37 C36 H36A . . 108.6 ?
C35 C36 H36B . . 108.6 ?
C37 C36 H36B . . 108.6 ?
H36A C36 H36B . . 107.6 ?
C38 C37 C36 . . 113.71(18) ?
C38 C37 H37A . . 108.8 ?
C36 C37 H37A . . 108.8 ?
C38 C37 H37B . . 108.8 ?
C36 C37 H37B . . 108.8 ?
H37A C37 H37B . . 107.7 ?
C37 C38 H38A . . 109.5 ?
C37 C38 H38B . . 109.5 ?
H38A C38 H38B . . 109.5 ?
C37 C38 H38C . . 109.5 ?
H38A C38 H38C . . 109.5 ?
H38B C38 H38C . . 109.5 ?
N2 C39 C40 . . 113.60(13) ?
N2 C39 H39A . . 109.5(11) ?
C40 C39 H39A . . 111.9(11) ?
N2 C39 H39B . . 105.7(11) ?
C40 C39 H39B . . 107.9(11) ?
H39A C39 H39B . . 107.9(15) ?
C39 C40 C41 . . 112.63(14) ?
C39 C40 H40A . . 109.1 ?
C41 C40 H40A . . 109.1 ?
C39 C40 H40B . . 109.1 ?
C41 C40 H40B . . 109.1 ?
H40A C40 H40B . . 107.8 ?
C40 C41 C42 . . 113.17(16) ?
C40 C41 H41A . . 108.9 ?
C42 C41 H41A . . 108.9 ?
C40 C41 H41B . . 108.9 ?
C42 C41 H41B . . 108.9 ?
H41A C41 H41B . . 107.8 ?
C41 C42 H42A . . 109.5 ?
C41 C42 H42B . . 109.5 ?
H42A C42 H42B . . 109.5 ?
C41 C42 H42C . . 109.5 ?
H42A C42 H42C . . 109.5 ?
H42B C42 H42C . . 109.5 ?
N6 C47 C48 . . 111.33(13) ?
N6 C47 H47A . . 109.4 ?
C48 C47 H47A . . 109.4 ?
N6 C47 H47B . . 109.4 ?
C48 C47 H47B . . 109.4 ?
H47A C47 H47B . . 108.0 ?
C49 C48 C47 . . 114.69(13) ?
C49 C48 H48A . . 108.6 ?
C47 C48 H48A . . 108.6 ?
C49 C48 H48B . . 108.6 ?
C47 C48 H48B . . 108.6 ?
H48A C48 H48B . . 107.6 ?
C48 C49 C50 . . 114.11(14) ?
C48 C49 H49A . . 108.7 ?
C50 C49 H49A . . 108.7 ?
C48 C49 H49B . . 108.7 ?
C50 C49 H49B . . 108.7 ?
H49A C49 H49B . . 107.6 ?
C51 C50 C49 . . 113.66(14) ?
C51 C50 H50A . . 108.8 ?
C49 C50 H50A . . 108.8 ?
C51 C50 H50B . . 108.8 ?
C49 C50 H50B . . 108.8 ?
H50A C50 H50B . . 107.7 ?
C52 C51 C50 . . 113.60(14) ?
C52 C51 H51A . . 108.8 ?
C50 C51 H51A . . 108.8 ?
C52 C51 H51B . . 108.8 ?
C50 C51 H51B . . 108.8 ?
H51A C51 H51B . . 107.7 ?
C51 C52 C53 . . 113.37(14) ?
C51 C52 H52A . . 108.9 ?
C53 C52 H52A . . 108.9 ?
C51 C52 H52B . . 108.9 ?
C53 C52 H52B . . 108.9 ?
H52A C52 H52B . . 107.7 ?
C54 C53 C52 . . 113.63(15) ?
C54 C53 H53A . . 108.8 ?
C52 C53 H53A . . 108.8 ?
C54 C53 H53B . . 108.8 ?
C52 C53 H53B . . 108.8 ?
H53A C53 H53B . . 107.7 ?
C53 C54 C55 . . 113.54(15) ?
C53 C54 H54A . . 108.9 ?
C55 C54 H54A . . 108.9 ?
C53 C54 H54B . . 108.9 ?
C55 C54 H54B . . 108.9 ?
H54A C54 H54B . . 107.7 ?
C56 C55 C54 . . 114.26(16) ?
C56 C55 H55A . . 108.7 ?
C54 C55 H55A . . 108.7 ?
C56 C55 H55B . . 108.7 ?
C54 C55 H55B . . 108.7 ?
H55A C55 H55B . . 107.6 ?
C57 C56 C55 . . 113.71(18) ?
C57 C56 H56A . . 108.8 ?
C55 C56 H56A . . 108.8 ?
C57 C56 H56B . . 108.8 ?
C55 C56 H56B . . 108.8 ?
H56A C56 H56B . . 107.7 ?
C58 C57 C56 . . 113.1(2) ?
C58 C57 H57A . . 109.0 ?
C56 C57 H57A . . 109.0 ?
C58 C57 H57B . . 109.0 ?
C56 C57 H57B . . 109.0 ?
H57A C57 H57B . . 107.8 ?
C57 C58 H58A . . 109.5 ?
C57 C58 H58B . . 109.5 ?
H58A C58 H58B . . 109.5 ?
C57 C58 H58C . . 109.5 ?
H58A C58 H58C . . 109.5 ?
H58B C58 H58C . . 109.5 ?
C45B C44B C43 . . 113.2(3) ?
C45B C44B H44A . . 108.9 ?
C43 C44B H44A . . 108.9 ?
C45B C44B H44B . . 108.9 ?
C43 C44B H44B . . 108.9 ?
H44A C44B H44B . . 107.8 ?
C44B C45B C46B . . 114.7(3) ?
C44B C45B H45A . . 108.6 ?
C46B C45B H45A . . 108.6 ?
C44B C45B H45B . . 108.6 ?
C46B C45B H45B . . 108.6 ?
H45A C45B H45B . . 107.6 ?
C45A C46A H46A . . 109.5 ?
C45A C46A H46B . . 109.5 ?
H46A C46A H46B . . 109.5 ?
C45A C46A H46C . . 109.5 ?
H46A C46A H46C . . 109.5 ?
H46B C46A H46C . . 109.5 ?
C45B C46B H46D . . 109.5 ?
C45B C46B H46E . . 109.5 ?
H46D C46B H46E . . 109.5 ?
C45B C46B H46F . . 109.5 ?
H46D C46B H46F . . 109.5 ?
H46E C46B H46F . . 109.5 ?
C43 C44A C45A . . 113.5(4) ?
C43 C44A H44C . . 108.9 ?
C45A C44A H44C . . 108.9 ?
C43 C44A H44D . . 108.9 ?
C45A C44A H44D . . 108.9 ?
H44C C44A H44D . . 107.7 ?
C46A C45A C44A . . 112.1(5) ?
C46A C45A H45C . . 109.2 ?
C44A C45A H45C . . 109.2 ?
C46A C45A H45D . . 109.2 ?
C44A C45A H45D . . 109.2 ?
H45C C45A H45D . . 107.9 ?
C44A C43 N5 . . 119.8(3) ?
N5 C43 C44B . . 109.10(17) ?
N5 C43 H43A . . 109.9 ?
C44B C43 H43A . . 109.9 ?
N5 C43 H43B . . 109.9 ?
C44B C43 H43B . . 109.9 ?
H43A C43 H43B . . 108.3 ?

loop_
_geom_bond_atom_site_label_1
_geom_bond_atom_site_label_2
_geom_bond_site_symmetry_2
_geom_bond_distance
_geom_bond_publ_flag
S1 C4 . 1.7263(16) ?
S1 C1 . 1.735(2) ?
S2 N4 . 1.6268(14) ?
S2 N3 . 1.6311(14) ?
S3 C23 . 1.7220(15) ?
S3 C26 . 1.7278(19) ?
N1 C3 . 1.389(2) ?
N1 C12 . 1.401(2) ?
N1 C27 . 1.458(2) ?
N2 C10 . 1.3970(19) ?
N2 C11 . 1.4154(19) ?
N2 C39 . 1.4774(19) ?
N3 C13 . 1.335(2) ?
N4 C14 . 1.339(2) ?
N5 C16 . 1.4118(19) ?
N5 C17 . 1.4178(19) ?
N5 C43 . 1.488(2) ?
N6 C24 . 1.3914(19) ?
N6 C22 . 1.392(2) ?
N6 C47 . 1.471(2) ?
C1 C2 . 1.355(3) ?
C1 H1 . 0.9500 ?
C2 C3 . 1.421(2) ?
C2 H2 . 0.9500 ?
C3 C4 . 1.368(2) ?
C4 C5 . 1.424(2) ?
C5 C6 . 1.406(2) ?
C5 C12 . 1.432(2) ?
C6 C7 . 1.368(2) ?
C6 H6 . 0.9500 ?
C7 C8 . 1.413(2) ?
C7 H7 . 0.9500 ?
C8 C11 . 1.415(2) ?
C8 C9 . 1.428(2) ?
C9 C10 . 1.391(2) ?
C9 C13 . 1.427(2) ?
C10 C16 . 1.429(2) ?
C11 C12 . 1.415(2) ?
C13 C14 . 1.441(2) ?
C14 C15 . 1.426(2) ?
C15 C16 . 1.393(2) ?
C15 C18 . 1.440(2) ?
C17 C18 . 1.401(2) ?
C17 C22 . 1.403(2) ?
C18 C19 . 1.410(2) ?
C19 C20 . 1.375(2) ?
C19 H19 . 0.9500 ?
C20 C21 . 1.408(2) ?
C20 H20 . 0.9500 ?
C21 C22 . 1.419(2) ?
C21 C23 . 1.430(2) ?
C23 C24 . 1.380(2) ?
C24 C25 . 1.421(2) ?
C25 C26 . 1.362(2) ?
C25 H25 . 0.9500 ?
C26 H26 . 0.9500 ?
C27 C28 . 1.528(2) ?
C27 H27A . 0.979(19) ?
C27 H27B . 0.98(2) ?
C28 C29 . 1.524(3) ?
C28 H28A . 0.9900 ?
C28 H28B . 0.9900 ?
C29 C30 . 1.526(3) ?
C29 H29A . 0.9900 ?
C29 H29B . 0.9900 ?
C30 C31 . 1.527(3) ?
C30 H30A . 0.9900 ?
C30 H30B . 0.9900 ?
C31 C32 . 1.524(3) ?
C31 H31A . 0.9900 ?
C31 H31B . 0.9900 ?
C32 C33 . 1.524(3) ?
C32 H32A . 0.9900 ?
C32 H32B . 0.9900 ?
C33 C34 . 1.524(3) ?
C33 H33A . 0.9900 ?
C33 H33B . 0.9900 ?
C34 C35 . 1.521(3) ?
C34 H34A . 0.9900 ?
C34 H34B . 0.9900 ?
C35 C36 . 1.521(3) ?
C35 H35A . 0.9900 ?
C35 H35B . 0.9900 ?
C36 C37 . 1.522(3) ?
C36 H36A . 0.9900 ?
C36 H36B . 0.9900 ?
C37 C38 . 1.519(3) ?
C37 H37A . 0.9900 ?
C37 H37B . 0.9900 ?
C38 H38A . 0.9800 ?
C38 H38B . 0.9800 ?
C38 H38C . 0.9800 ?
C39 C40 . 1.524(2) ?
C39 H39A . 0.98(2) ?
C39 H39B . 0.981(19) ?
C40 C41 . 1.524(3) ?
C40 H40A . 0.9900 ?
C40 H40B . 0.9900 ?
C41 C42 . 1.525(3) ?
C41 H41A . 0.9900 ?
C41 H41B . 0.9900 ?
C42 H42A . 0.9800 ?
C42 H42B . 0.9800 ?
C42 H42C . 0.9800 ?
C47 C48 . 1.523(2) ?
C47 H47A . 0.9900 ?
C47 H47B . 0.9900 ?
C48 C49 . 1.522(2) ?
C48 H48A . 0.9900 ?
C48 H48B . 0.9900 ?
C49 C50 . 1.528(2) ?
C49 H49A . 0.9900 ?
C49 H49B . 0.9900 ?
C50 C51 . 1.522(2) ?
C50 H50A . 0.9900 ?
C50 H50B . 0.9900 ?
C51 C52 . 1.521(2) ?
C51 H51A . 0.9900 ?
C51 H51B . 0.9900 ?
C52 C53 . 1.524(2) ?
C52 H52A . 0.9900 ?
C52 H52B . 0.9900 ?
C53 C54 . 1.523(2) ?
C53 H53A . 0.9900 ?
C53 H53B . 0.9900 ?
C54 C55 . 1.523(2) ?
C54 H54A . 0.9900 ?
C54 H54B . 0.9900 ?
C55 C56 . 1.519(3) ?
C55 H55A . 0.9900 ?
C55 H55B . 0.9900 ?
C56 C57 . 1.516(3) ?
C56 H56A . 0.9900 ?
C56 H56B . 0.9900 ?
C57 C58 . 1.516(3) ?
C57 H57A . 0.9900 ?
C57 H57B . 0.9900 ?
C58 H58A . 0.9800 ?
C58 H58B . 0.9800 ?
C58 H58C . 0.9800 ?
C44B C45B . 1.515(5) ?
C44B C43 . 1.586(4) ?
C44B H44A . 0.9900 ?
C44B H44B . 0.9900 ?
C45B C46B . 1.517(5) ?
C45B H45A . 0.9900 ?
C45B H45B . 0.9900 ?
C46A C45A . 1.519(9) ?
C46A H46A . 0.9800 ?
C46A H46B . 0.9800 ?
C46A H46C . 0.9800 ?
C46B H46D . 0.9800 ?
C46B H46E . 0.9800 ?
C46B H46F . 0.9800 ?
C44A C43 . 1.394(6) ?
C44A C45A . 1.555(7) ?
C44A H44C . 0.9900 ?
C44A H44D . 0.9900 ?
C45A H45C . 0.9900 ?
C45A H45D . 0.9900 ?
C43 H43A . 0.9900 ?
C43 H43B . 0.9900 ?

loop_
_geom_torsion_atom_site_label_1
_geom_torsion_atom_site_label_2
_geom_torsion_atom_site_label_3
_geom_torsion_atom_site_label_4
_geom_torsion_site_symmetry_1
_geom_torsion_site_symmetry_2
_geom_torsion_site_symmetry_3
_geom_torsion_site_symmetry_4
_geom_torsion
_geom_torsion_publ_flag
N4 S2 N3 C13 . . . . -0.17(13) ?
N3 S2 N4 C14 . . . . 0.02(12) ?
C4 S1 C1 C2 . . . . -0.07(16) ?
S1 C1 C2 C3 . . . . -0.2(2) ?
C12 N1 C3 C4 . . . . 0.30(19) ?
C27 N1 C3 C4 . . . . 166.87(15) ?
C12 N1 C3 C2 . . . . 179.03(19) ?
C27 N1 C3 C2 . . . . -14.4(3) ?
C1 C2 C3 C4 . . . . 0.5(2) ?
C1 C2 C3 N1 . . . . -178.23(19) ?
N1 C3 C4 C5 . . . . -0.9(2) ?
C2 C3 C4 C5 . . . . -179.91(15) ?
N1 C3 C4 S1 . . . . 178.50(11) ?
C2 C3 C4 S1 . . . . -0.5(2) ?
C1 S1 C4 C3 . . . . 0.33(14) ?
C1 S1 C4 C5 . . . . 179.4(2) ?
C3 C4 C5 C6 . . . . -177.05(18) ?
S1 C4 C5 C6 . . . . 3.8(3) ?
C3 C4 C5 C12 . . . . 1.11(19) ?
S1 C4 C5 C12 . . . . -178.00(17) ?
C4 C5 C6 C7 . . . . 176.68(18) ?
C12 C5 C6 C7 . . . . -1.2(3) ?
C5 C6 C7 C8 . . . . 2.7(3) ?
C6 C7 C8 C11 . . . . 0.1(3) ?
C6 C7 C8 C9 . . . . -179.22(17) ?
C7 C8 C9 C10 . . . . 179.83(17) ?
C11 C8 C9 C10 . . . . 0.46(17) ?
C7 C8 C9 C13 . . . . 1.7(3) ?
C11 C8 C9 C13 . . . . -177.70(16) ?
C13 C9 C10 N2 . . . . 179.50(13) ?
C8 C9 C10 N2 . . . . 1.06(17) ?
C13 C9 C10 C16 . . . . 2.2(2) ?
C8 C9 C10 C16 . . . . -176.21(14) ?
C11 N2 C10 C9 . . . . -2.16(17) ?
C39 N2 C10 C9 . . . . 145.58(14) ?
C11 N2 C10 C16 . . . . 174.80(15) ?
C39 N2 C10 C16 . . . . -37.5(2) ?
C7 C8 C11 C12 . . . . -4.3(2) ?
C9 C8 C11 C12 . . . . 175.12(14) ?
C7 C8 C11 N2 . . . . 178.79(15) ?
C9 C8 C11 N2 . . . . -1.79(17) ?
C10 N2 C11 C8 . . . . 2.43(17) ?
C39 N2 C11 C8 . . . . -143.31(15) ?
C10 N2 C11 C12 . . . . -173.86(16) ?
C39 N2 C11 C12 . . . . 40.4(3) ?
C3 N1 C12 C11 . . . . -179.01(17) ?
C27 N1 C12 C11 . . . . 15.9(3) ?
C3 N1 C12 C5 . . . . 0.41(17) ?
C27 N1 C12 C5 . . . . -164.63(16) ?
C8 C11 C12 N1 . . . . -175.07(16) ?
N2 C11 C12 N1 . . . . 0.9(3) ?
C8 C11 C12 C5 . . . . 5.5(2) ?
N2 C11 C12 C5 . . . . -178.45(16) ?
C6 C5 C12 N1 . . . . 177.45(15) ?
C4 C5 C12 N1 . . . . -0.93(18) ?
C6 C5 C12 C11 . . . . -3.0(2) ?
C4 C5 C12 C11 . . . . 178.60(14) ?
S2 N3 C13 C9 . . . . -179.74(13) ?
S2 N3 C13 C14 . . . . 0.26(16) ?
C10 C9 C13 N3 . . . . -179.01(15) ?
C8 C9 C13 N3 . . . . -1.0(3) ?
C10 C9 C13 C14 . . . . 1.0(2) ?
C8 C9 C13 C14 . . . . 178.98(16) ?
S2 N4 C14 C15 . . . . -176.72(13) ?
S2 N4 C14 C13 . . . . 0.13(16) ?
N3 C13 C14 N4 . . . . -0.3(2) ?
C9 C13 C14 N4 . . . . 179.73(14) ?
N3 C13 C14 C15 . . . . 176.84(14) ?
C9 C13 C14 C15 . . . . -3.2(2) ?
N4 C14 C15 C16 . . . . 178.79(15) ?
C13 C14 C15 C16 . . . . 2.1(2) ?
N4 C14 C15 C18 . . . . 2.9(3) ?
C13 C14 C15 C18 . . . . -173.82(15) ?
C14 C15 C16 N5 . . . . -176.99(13) ?
C18 C15 C16 N5 . . . . -0.17(17) ?
C14 C15 C16 C10 . . . . 1.1(2) ?
C18 C15 C16 C10 . . . . 177.93(13) ?
C17 N5 C16 C15 . . . . -2.26(16) ?
C43 N5 C16 C15 . . . . 125.87(14) ?
C17 N5 C16 C10 . . . . 179.85(15) ?
C43 N5 C16 C10 . . . . -52.0(2) ?
C9 C10 C16 C15 . . . . -3.3(2) ?
N2 C10 C16 C15 . . . . 179.98(15) ?
C9 C10 C16 N5 . . . . 174.35(15) ?
N2 C10 C16 N5 . . . . -2.3(3) ?
C16 N5 C17 C18 . . . . 3.97(16) ?
C43 N5 C17 C18 . . . . -125.69(14) ?
C16 N5 C17 C22 . . . . -176.91(15) ?
C43 N5 C17 C22 . . . . 53.4(2) ?
C22 C17 C18 C19 . . . . -7.6(2) ?
N5 C17 C18 C19 . . . . 171.58(13) ?
C22 C17 C18 C15 . . . . 176.70(13) ?
N5 C17 C18 C15 . . . . -4.08(17) ?
C16 C15 C18 C17 . . . . 2.56(17) ?
C14 C15 C18 C17 . . . . 178.84(16) ?
C16 C15 C18 C19 . . . . -172.50(16) ?
C14 C15 C18 C19 . . . . 3.8(3) ?
C17 C18 C19 C20 . . . . 0.8(2) ?
C15 C18 C19 C20 . . . . 175.14(16) ?
C18 C19 C20 C21 . . . . 5.0(2) ?
C19 C20 C21 C22 . . . . -4.0(2) ?
C19 C20 C21 C23 . . . . 174.53(16) ?
C24 N6 C22 C17 . . . . -179.15(16) ?
C47 N6 C22 C17 . . . . 26.1(3) ?
C24 N6 C22 C21 . . . . -0.37(17) ?
C47 N6 C22 C21 . . . . -155.07(14) ?
C18 C17 C22 N6 . . . . -172.91(15) ?
N5 C17 C22 N6 . . . . 8.0(3) ?
C18 C17 C22 C21 . . . . 8.4(2) ?
N5 C17 C22 C21 . . . . -170.68(14) ?
C20 C21 C22 N6 . . . . 178.24(14) ?
C23 C21 C22 N6 . . . . -0.68(17) ?
C20 C21 C22 C17 . . . . -2.8(2) ?
C23 C21 C22 C17 . . . . 178.30(13) ?
C20 C21 C23 C24 . . . . -177.25(17) ?
C22 C21 C23 C24 . . . . 1.49(17) ?
C20 C21 C23 S3 . . . . -4.5(3) ?
C22 C21 C23 S3 . . . . 174.20(15) ?
C26 S3 C23 C24 . . . . 0.05(13) ?
C26 S3 C23 C21 . . . . -172.55(19) ?
C21 C23 C24 N6 . . . . -1.80(18) ?
S3 C23 C24 N6 . . . . -176.78(11) ?
C21 C23 C24 C25 . . . . 174.80(14) ?
S3 C23 C24 C25 . . . . -0.18(18) ?
C22 N6 C24 C23 . . . . 1.34(17) ?
C47 N6 C24 C23 . . . . 157.07(14) ?
C22 N6 C24 C25 . . . . -174.18(18) ?
C47 N6 C24 C25 . . . . -18.4(3) ?
C23 C24 C25 C26 . . . . 0.3(2) ?
N6 C24 C25 C26 . . . . 175.64(18) ?
C24 C25 C26 S3 . . . . -0.22(19) ?
C23 S3 C26 C25 . . . . 0.11(14) ?
C3 N1 C27 C28 . . . . -99.21(17) ?
C12 N1 C27 C28 . . . . 64.0(2) ?
N1 C27 C28 C29 . . . . 73.04(18) ?
C27 C28 C29 C30 . . . . -169.09(15) ?
C28 C29 C30 C31 . . . . -69.4(2) ?
C29 C30 C31 C32 . . . . 178.87(16) ?
C30 C31 C32 C33 . . . . -178.71(16) ?
C31 C32 C33 C34 . . . . 176.20(16) ?
C32 C33 C34 C35 . . . . 178.09(16) ?
C33 C34 C35 C36 . . . . 176.45(16) ?
C34 C35 C36 C37 . . . . -179.51(16) ?
C35 C36 C37 C38 . . . . -173.54(17) ?
C10 N2 C39 C40 . . . . -101.39(16) ?
C11 N2 C39 C40 . . . . 40.4(2) ?
N2 C39 C40 C41 . . . . 63.64(18) ?
C39 C40 C41 C42 . . . . 166.20(14) ?
C24 N6 C47 C48 . . . . 72.22(18) ?
C22 N6 C47 C48 . . . . -136.85(15) ?
N6 C47 C48 C49 . . . . 169.53(13) ?
C47 C48 C49 C50 . . . . -68.98(19) ?
C48 C49 C50 C51 . . . . -163.97(14) ?
C49 C50 C51 C52 . . . . 179.36(15) ?
C50 C51 C52 C53 . . . . -173.67(15) ?
C51 C52 C53 C54 . . . . 178.37(16) ?
C52 C53 C54 C55 . . . . -179.46(16) ?
C53 C54 C55 C56 . . . . -176.66(17) ?
C54 C55 C56 C57 . . . . -177.76(17) ?
C55 C56 C57 C58 . . . . -176.72(19) ?
C43 C44B C45B C46B . . . . -64.9(4) ?
C43 C44A C45A C46A . . . . -169.8(6) ?
C45A C44A C43 N5 . . . . -179.7(3) ?
C16 N5 C43 C44A . . . . -36.5(4) ?
C17 N5 C43 C44A . . . . 87.1(4) ?
C16 N5 C43 C44B . . . . -62.8(2) ?
C17 N5 C43 C44B . . . . 60.8(2) ?
C45B C44B C43 N5 . . . . -172.0(2) ?

_cod_database_fobs_code 2022589
